data_4111350
loop_
_publ_author_name
'Douglas C. Beshore'
'Amos B. Smith'

_publ_section_title
;
 Total Syntheses of (+)-Lyconadin A and (-)-Lyconadin B
;
_journal_name_full 'Journal of the American Chemical Society'
_journal_page_first 4148
_journal_page_last 4149
_journal_paper_doi 10.1021/ja070336+
_journal_volume 129
_journal_year 2007
_chemical_formula_sum 'C18 H29 N O4'
_chemical_formula_weight 323.42
_space_group_IT_number 4
_symmetry_cell_setting monoclinic
_symmetry_Int_Tables_number 4
_symmetry_space_group_name_Hall 'P 2yb'
_symmetry_space_group_name_H-M 'P 1 21 1'
_atom_sites_solution_hydrogens geom
_atom_sites_solution_primary direct
_audit_creation_method SHELXL-97
_cell_angle_alpha 90.00
_cell_angle_beta 108.6770(10)
_cell_angle_gamma 90.00
_cell_formula_units_Z 2
_cell_length_a 9.5676(9)
_cell_length_b 8.9088(7)
_cell_length_c 11.0762(9)
_cell_measurement_temperature 143(1)
_cell_volume 894.37(13)
_computing_data_collection 'CrystalClear (Rigaku, 1999)'
_computing_data_reduction 'CrystalClear (Rigaku, 1999)'
_computing_structure_refinement 'SHELXL-97 (Sheldrick, 1997)'
_computing_structure_solution 'SIR97 (Altomare, 1999)'
_diffrn_ambient_temperature 143(1)
_diffrn_measured_fraction_theta_full 0.991
_diffrn_measured_fraction_theta_max 0.991
_diffrn_measurement_device 'CCD Area Detector'
_diffrn_measurement_device_type 'Rigaku Mercury'
_diffrn_measurement_method 'phi and omega rotations'
_diffrn_radiation_monochromator graphite
_diffrn_radiation_source 'rotating anode'
_diffrn_radiation_type MoK\a
_diffrn_radiation_wavelength 0.71069
_diffrn_reflns_av_R_equivalents 0.0125
_diffrn_reflns_av_sigmaI/netI 0.0164
_diffrn_reflns_limit_h_max 9
_diffrn_reflns_limit_h_min -11
_diffrn_reflns_limit_k_max 9
_diffrn_reflns_limit_k_min -10
_diffrn_reflns_limit_l_max 13
_diffrn_reflns_limit_l_min -13
_diffrn_reflns_number 6644
_diffrn_reflns_theta_full 25.34
_diffrn_reflns_theta_max 25.34
_diffrn_reflns_theta_min 3.00
_exptl_absorpt_coefficient_mu 0.084
_exptl_absorpt_correction_T_max 1.0000
_exptl_absorpt_correction_T_min 0.8510
_exptl_absorpt_correction_type multi-scan
_exptl_crystal_density_diffrn 1.201
_exptl_crystal_F_000 352
_exptl_crystal_size_max 0.34
_exptl_crystal_size_mid 0.28
_exptl_crystal_size_min 0.25
_refine_diff_density_max 0.129
_refine_diff_density_min -0.162
_refine_diff_density_rms 0.035
_refine_ls_abs_structure_details 'Flack H D (1983), Acta Cryst. A39, 876-881'
_refine_ls_abs_structure_Flack -0.1(8)
_refine_ls_extinction_method none
_refine_ls_goodness_of_fit_ref 1.078
_refine_ls_hydrogen_treatment constr
_refine_ls_matrix_type full
_refine_ls_number_parameters 214
_refine_ls_number_reflns 3040
_refine_ls_number_restraints 1
_refine_ls_restrained_S_all 1.078
_refine_ls_R_factor_all 0.0322
_refine_ls_R_factor_gt 0.0310
_refine_ls_shift/su_max 0.000
_refine_ls_shift/su_mean 0.000
_refine_ls_structure_factor_coef Fsqd
_refine_ls_weighting_details 'calc w=1/[\s^2^(Fo^2^)+(0.0497P)^2^+0.0629P] where P=(Fo^2^+2Fc^2^)/3'
_refine_ls_weighting_scheme calc
_refine_ls_wR_factor_gt 0.0773
_refine_ls_wR_factor_ref 0.0785
_reflns_number_gt 2943
_reflns_number_total 3040
_reflns_threshold_expression >2sigma(I)
_cod_data_source_file ja070336si20070116_081217.cif
_cod_data_source_block shelxl
_cod_original_sg_symbol_H-M 'P 21 '
_cod_database_code 4111350

loop_
_symmetry_equiv_pos_as_xyz
'x, y, z'
'-x, y+1/2, -z'

loop_
_atom_site_label
_atom_site_type_symbol
_atom_site_fract_x
_atom_site_fract_y
_atom_site_fract_z
_atom_site_U_iso_or_equiv
_atom_site_adp_type
_atom_site_occupancy
_atom_site_symmetry_multiplicity
_atom_site_calc_flag
_atom_site_refinement_flags
C1 C 0.06504(16) 0.25039(17) 0.27667(13) 0.0306(3) Uani 1 1 d .
C2 C 0.12263(19) 0.15919(17) 0.39665(14) 0.0336(3) Uani 1 1 d .
H2A H 0.1641 0.0665 0.3771 0.045 Uiso 1 1 calc R
H2B H 0.0408 0.1330 0.4264 0.045 Uiso 1 1 calc R
C3 C 0.24026(16) 0.24021(17) 0.50393(13) 0.0277(3) Uani 1 1 d .
H3 H 0.3287 0.2514 0.4783 0.037 Uiso 1 1 calc R
C4 C 0.18568(16) 0.39616(16) 0.52241(12) 0.0279(3) Uani 1 1 d .
H4A H 0.2633 0.4482 0.5873 0.037 Uiso 1 1 calc R
H4B H 0.1021 0.3863 0.5533 0.037 Uiso 1 1 calc R
C5 C 0.13951(15) 0.49168(15) 0.40086(12) 0.0239(3) Uani 1 1 d .
H5 H 0.0939 0.5829 0.4207 0.032 Uiso 1 1 calc R
C6 C 0.27268(15) 0.54342(15) 0.35919(12) 0.0247(3) Uani 1 1 d .
H6 H 0.3628 0.5299 0.4318 0.033 Uiso 1 1 calc R
C7 C 0.25977(17) 0.70987(17) 0.32298(14) 0.0349(4) Uani 1 1 d .
H7 H 0.3454 0.7393 0.2981 0.046 Uiso 1 1 calc R
C8 C 0.11876(18) 0.73788(19) 0.21112(15) 0.0391(4) Uani 1 1 d .
H8A H 0.1367 0.8175 0.1582 0.052 Uiso 1 1 calc R
H8B H 0.0413 0.7711 0.2439 0.052 Uiso 1 1 calc R
C9 C 0.06646(17) 0.59641(18) 0.12896(13) 0.0321(3) Uani 1 1 d .
H9 H 0.0139 0.6313 0.0424 0.043 Uiso 1 1 calc R
C10 C -0.04238(16) 0.49982(19) 0.17037(13) 0.0318(3) Uani 1 1 d .
H10A H -0.0880 0.4297 0.1021 0.042 Uiso 1 1 calc R
H10B H -0.1198 0.5650 0.1792 0.042 Uiso 1 1 calc R
C11 C 0.01918(15) 0.40979(17) 0.29439(12) 0.0268(3) Uani 1 1 d .
H11 H -0.0640 0.3990 0.3272 0.036 Uiso 1 1 calc R
C12 C 0.19710(16) 0.50524(19) 0.12093(13) 0.0329(4) Uani 1 1 d .
H12A H 0.1623 0.4167 0.0691 0.044 Uiso 1 1 calc R
H12B H 0.2551 0.5647 0.0810 0.044 Uiso 1 1 calc R
C13 C 0.28148(19) 0.14910(18) 0.62670(14) 0.0376(4) Uani 1 1 d .
H13A H 0.3611 0.1977 0.6904 0.056 Uiso 1 1 calc R
H13B H 0.3116 0.0502 0.6109 0.056 Uiso 1 1 calc R
H13C H 0.1977 0.1419 0.6562 0.056 Uiso 1 1 calc R
C14 C 0.40265(15) 0.36278(16) 0.26649(13) 0.0251(3) Uani 1 1 d .
C15 C 0.49504(16) 0.17910(17) 0.14571(13) 0.0299(3) Uani 1 1 d .
C16 C 0.45606(19) 0.1573(2) 0.00262(15) 0.0427(4) Uani 1 1 d .
H16A H 0.3512 0.1456 -0.0344 0.064 Uiso 1 1 calc R
H16B H 0.5047 0.0691 -0.0141 0.064 Uiso 1 1 calc R
H16C H 0.4877 0.2432 -0.0340 0.064 Uiso 1 1 calc R
C17 C 0.4424(2) 0.04731(19) 0.20576(17) 0.0433(4) Uani 1 1 d .
H17A H 0.4693 0.0625 0.2961 0.065 Uiso 1 1 calc R
H17B H 0.4876 -0.0432 0.1890 0.065 Uiso 1 1 calc R
H17C H 0.3371 0.0389 0.1702 0.065 Uiso 1 1 calc R
C18 C 0.65916(17) 0.2094(2) 0.20478(16) 0.0377(4) Uani 1 1 d .
H18A H 0.6846 0.2990 0.1684 0.057 Uiso 1 1 calc R
H18B H 0.7140 0.1262 0.1881 0.057 Uiso 1 1 calc R
H18C H 0.6825 0.2222 0.2951 0.057 Uiso 1 1 calc R
N1 N 0.29004(13) 0.45981(13) 0.25034(10) 0.0259(3) Uani 1 1 d .
O1 O 0.04905(14) 0.19573(14) 0.17320(10) 0.0479(3) Uani 1 1 d .
O3 O 0.40913(11) 0.31370(12) 0.15338(8) 0.0297(2) Uani 1 1 d .
O4 O 0.48809(11) 0.32385(12) 0.37009(8) 0.0298(2) Uani 1 1 d .
O2 O 0.25330(13) 0.80125(12) 0.42581(11) 0.0442(3) Uani 1 1 d .
H2 H 0.3350 0.8047 0.4801 0.066 Uiso 1 1 calc R

loop_
_atom_site_aniso_label
_atom_site_aniso_U_11
_atom_site_aniso_U_22
_atom_site_aniso_U_33
_atom_site_aniso_U_23
_atom_site_aniso_U_13
_atom_site_aniso_U_12
C1 0.0297(8) 0.0358(9) 0.0261(7) -0.0077(6) 0.0087(6) -0.0094(6)
C2 0.0448(9) 0.0237(8) 0.0339(8) -0.0045(6) 0.0149(7) -0.0042(7)
C3 0.0333(8) 0.0276(8) 0.0248(7) 0.0018(5) 0.0129(6) 0.0003(6)
C4 0.0359(8) 0.0287(8) 0.0193(6) -0.0010(5) 0.0093(6) 0.0006(6)
C5 0.0272(7) 0.0247(7) 0.0184(6) -0.0026(5) 0.0053(5) 0.0022(6)
C6 0.0240(7) 0.0250(7) 0.0215(6) 0.0014(5) 0.0020(5) 0.0004(6)
C7 0.0344(8) 0.0273(8) 0.0364(8) 0.0051(6) 0.0024(6) -0.0010(7)
C8 0.0404(9) 0.0321(9) 0.0380(8) 0.0115(7) 0.0028(7) 0.0058(7)
C9 0.0287(8) 0.0421(9) 0.0220(6) 0.0075(6) 0.0035(5) 0.0065(6)
C10 0.0234(7) 0.0460(9) 0.0212(7) -0.0020(6) 0.0003(5) 0.0043(6)
C11 0.0224(7) 0.0360(8) 0.0224(6) -0.0020(6) 0.0074(5) -0.0027(6)
C12 0.0298(8) 0.0479(10) 0.0190(6) 0.0083(6) 0.0052(6) 0.0054(7)
C13 0.0478(10) 0.0335(9) 0.0329(8) 0.0076(6) 0.0147(7) 0.0033(7)
C14 0.0229(7) 0.0278(8) 0.0257(7) 0.0031(5) 0.0096(5) -0.0035(5)
C15 0.0243(7) 0.0344(8) 0.0326(7) -0.0026(6) 0.0112(6) -0.0003(6)
C16 0.0389(9) 0.0546(11) 0.0351(8) -0.0112(7) 0.0125(7) -0.0020(8)
C17 0.0452(10) 0.0341(9) 0.0554(10) -0.0037(7) 0.0229(8) -0.0075(7)
C18 0.0265(8) 0.0457(10) 0.0421(8) -0.0029(7) 0.0126(6) -0.0004(7)
N1 0.0259(6) 0.0317(7) 0.0186(5) 0.0039(4) 0.0051(5) 0.0018(5)
O1 0.0673(8) 0.0436(7) 0.0297(6) -0.0129(5) 0.0113(5) -0.0062(6)
O3 0.0296(5) 0.0361(6) 0.0245(5) 0.0019(4) 0.0102(4) 0.0037(4)
O4 0.0275(5) 0.0335(6) 0.0262(5) 0.0045(4) 0.0056(4) 0.0034(4)
O2 0.0446(7) 0.0255(6) 0.0481(7) -0.0063(5) -0.0054(5) 0.0052(5)

loop_
_atom_type_symbol
_atom_type_description
_atom_type_scat_dispersion_real
_atom_type_scat_dispersion_imag
_atom_type_scat_source
C C 0.0033 0.0016 'International Tables Vol C Tables 4.2.6.8 and 6.1.1.4'
H H 0.0000 0.0000 'International Tables Vol C Tables 4.2.6.8 and 6.1.1.4'
N N 0.0061 0.0033 'International Tables Vol C Tables 4.2.6.8 and 6.1.1.4'
O O 0.0106 0.0060 'International Tables Vol C Tables 4.2.6.8 and 6.1.1.4'

loop_
_geom_angle_atom_site_label_1
_geom_angle_atom_site_label_2
_geom_angle_atom_site_label_3
_geom_angle
O1 C1 C2 121.30(15)
O1 C1 C11 123.06(14)
C2 C1 C11 115.51(12)
C1 C2 C3 113.67(13)
C4 C3 C13 111.62(11)
C4 C3 C2 109.66(12)
C13 C3 C2 110.95(13)
C3 C4 C5 113.80(11)
C4 C5 C11 110.09(11)
C4 C5 C6 113.05(11)
C11 C5 C6 113.24(10)
N1 C6 C7 107.25(11)
N1 C6 C5 114.25(11)
C7 C6 C5 111.06(12)
O2 C7 C6 111.49(12)
O2 C7 C8 107.61(13)
C6 C7 C8 110.24(12)
C7 C8 C9 112.31(13)
C12 C9 C10 111.66(13)
C12 C9 C8 110.77(13)
C10 C9 C8 113.98(13)
C9 C10 C11 117.32(12)
C1 C11 C10 114.64(11)
C1 C11 C5 111.44(12)
C10 C11 C5 114.54(13)
N1 C12 C9 109.89(11)
O4 C14 O3 124.26(13)
O4 C14 N1 124.78(12)
O3 C14 N1 110.96(11)
O3 C15 C17 109.66(11)
O3 C15 C18 110.47(12)
C17 C15 C18 113.08(14)
O3 C15 C16 102.09(12)
C17 C15 C16 110.73(14)
C18 C15 C16 110.27(12)
C14 N1 C6 120.74(11)
C14 N1 C12 120.69(11)
C6 N1 C12 117.68(11)
C14 O3 C15 120.74(10)

loop_
_geom_bond_atom_site_label_1
_geom_bond_atom_site_label_2
_geom_bond_distance
C1 O1 1.2090(17)
C1 C2 1.504(2)
C1 C11 1.517(2)
C2 C3 1.531(2)
C3 C4 1.521(2)
C3 C13 1.5231(19)
C4 C5 1.5333(18)
C5 C11 1.5423(19)
C5 C6 1.5574(19)
C6 N1 1.4711(17)
C6 C7 1.531(2)
C7 O2 1.4174(19)
C7 C8 1.532(2)
C8 C9 1.541(2)
C9 C12 1.517(2)
C9 C10 1.530(2)
C10 C11 1.536(2)
C12 N1 1.4808(17)
C14 O4 1.2266(17)
C14 O3 1.3470(16)
C14 N1 1.3478(19)
C15 O3 1.4715(18)
C15 C17 1.513(2)
C15 C18 1.519(2)
C15 C16 1.520(2)

loop_
_geom_hbond_atom_site_label_D
_geom_hbond_atom_site_label_H
_geom_hbond_atom_site_label_A
_geom_hbond_distance_DH
_geom_hbond_distance_HA
_geom_hbond_distance_DA
_geom_hbond_angle_DHA
_geom_hbond_site_symmetry_A
O2 H2 O4 0.82 1.96 2.7732(14) 170.0 2_656
